data_2237432
loop_
_publ_author_name
'Wilbrand, Sabine'
'Neis, Christian'
'Hegetschweiler, Kaspar'

_publ_section_title
;
 (<i>S</i>)-2,2'-Dihydroxy-<i>N</i>,<i>N</i>'-(6-hydroxyhexane-1,5-diyl)dibenzamide
;
_journal_coeditor_code YK2084
_journal_issue 2
_journal_name_full 'Acta Crystallographica Section E'
_journal_page_first o223
_journal_paper_doi 10.1107/S1600536813000354
_journal_volume 69
_journal_year 2013
_chemical_formula_iupac 'C20 H24 N2 O5'
_chemical_formula_moiety 'C20 H24 N2 O5'
_chemical_formula_sum 'C20 H24 N2 O5'
_chemical_formula_weight 372.41
_chemical_name_common '3,3'-dideoxy-myxochelin A'
_chemical_name_systematic
;
(<i>S</i>)-2,2'-Dihydroxy-<i>N</i>,<i>N</i>'-(6-hydroxyhexane-
1,5-diyl)dibenzamide
;
_space_group_IT_number 4
_symmetry_cell_setting monoclinic
_symmetry_space_group_name_Hall 'P 2yb'
_symmetry_space_group_name_H-M 'P 1 21 1'
_atom_sites_solution_hydrogens geom
_atom_sites_solution_primary direct
_atom_sites_solution_secondary difmap
_cell_angle_alpha 90.00
_cell_angle_beta 96.172(4)
_cell_angle_gamma 90.00
_cell_formula_units_Z 2
_cell_length_a 9.5934(7)
_cell_length_b 9.2266(7)
_cell_length_c 10.3565(7)
_cell_measurement_reflns_used 4681
_cell_measurement_temperature 123(2)
_cell_measurement_theta_max 29.30
_cell_measurement_theta_min 2.75
_cell_volume 911.39(11)
_computing_cell_refinement 'SAINT (Bruker, 2010)'
_computing_data_collection 'APEX2 (Bruker, 2010)'
_computing_data_reduction 'SAINT (Bruker, 2010)'
_computing_molecular_graphics 'DIAMOND (Brandenburg, 2012)'
_computing_publication_material 'SHELXL97 (Sheldrick, 2008)'
_computing_structure_refinement 'SHELXL97 (Sheldrick, 2008)'
_computing_structure_solution 'SHELXS97 (Sheldrick, 2008)'
_diffrn_ambient_temperature 123(2)
_diffrn_detector_area_resol_mean 8.4
_diffrn_measured_fraction_theta_full 1.000
_diffrn_measured_fraction_theta_max 1.000
_diffrn_measurement_device_type 'Bruker Nonius X8 APEX'
_diffrn_measurement_method '\f and \w scans'
_diffrn_radiation_monochromator graphite
_diffrn_radiation_source 'fine-focus sealed tube'
_diffrn_radiation_type MoK\a
_diffrn_radiation_wavelength 0.71073
_diffrn_reflns_av_R_equivalents 0.0280
_diffrn_reflns_av_sigmaI/netI 0.0248
_diffrn_reflns_limit_h_max 11
_diffrn_reflns_limit_h_min -12
_diffrn_reflns_limit_k_max 9
_diffrn_reflns_limit_k_min -11
_diffrn_reflns_limit_l_max 13
_diffrn_reflns_limit_l_min -13
_diffrn_reflns_number 10366
_diffrn_reflns_theta_full 27.00
_diffrn_reflns_theta_max 27.00
_diffrn_reflns_theta_min 1.98
_exptl_absorpt_coefficient_mu 0.098
_exptl_absorpt_correction_T_max 0.9961
_exptl_absorpt_correction_T_min 0.9750
_exptl_absorpt_correction_type multi-scan
_exptl_absorpt_process_details '(SADABS; Bruker, 2010)'
_exptl_crystal_colour 'light brown'
_exptl_crystal_density_diffrn 1.357
_exptl_crystal_density_method 'not measured'
_exptl_crystal_description prism
_exptl_crystal_F_000 396
_exptl_crystal_size_max 0.26
_exptl_crystal_size_mid 0.21
_exptl_crystal_size_min 0.04
_refine_diff_density_max 0.208
_refine_diff_density_min -0.219
_refine_ls_extinction_method none
_refine_ls_goodness_of_fit_ref 1.053
_refine_ls_hydrogen_treatment mixed
_refine_ls_matrix_type full
_refine_ls_number_parameters 259
_refine_ls_number_reflns 2111
_refine_ls_number_restraints 6
_refine_ls_restrained_S_all 1.053
_refine_ls_R_factor_all 0.0355
_refine_ls_R_factor_gt 0.0309
_refine_ls_shift/su_max 0.000
_refine_ls_shift/su_mean 0.000
_refine_ls_structure_factor_coef Fsqd
_refine_ls_weighting_details 'calc w = 1/[\s^2^(Fo^2^)+(0.0425P)^2^+0.1259P] where P=(Fo^2^+2Fc^2^)/3'
_refine_ls_weighting_scheme calc
_refine_ls_wR_factor_gt 0.0734
_refine_ls_wR_factor_ref 0.0759
_reflns_number_gt 1943
_reflns_number_total 2111
_reflns_threshold_expression I>2\s(I)
_cod_data_source_file yk2084.cif
_cod_data_source_block I
_cod_original_sg_symbol_H-M 'P 21'
_cod_database_code 2237432
_cod_database_fobs_code 2237432

loop_
_symmetry_equiv_pos_as_xyz
'x, y, z'
'-x, y+1/2, -z'

loop_
_atom_site_type_symbol
_atom_site_label
_atom_site_fract_x
_atom_site_fract_y
_atom_site_fract_z
_atom_site_U_iso_or_equiv
_atom_site_adp_type
_atom_site_calc_flag
_atom_site_refinement_flags
_atom_site_occupancy
_atom_site_symmetry_multiplicity
C C1 0.4529(2) 0.4184(2) 0.20414(18) 0.0199(4) Uani d . 1 1
C C2 0.3185(2) 0.4340(2) 0.13843(19) 0.0258(5) Uani d . 1 1
H H2 0.2437 0.3768 0.1637 0.031 Uiso calc R 1 1
C C3 0.2930(2) 0.5314(3) 0.0374(2) 0.0313(5) Uani d . 1 1
H H3 0.2012 0.5410 -0.0062 0.038 Uiso calc R 1 1
C C4 0.4021(2) 0.6157(3) -0.0004(2) 0.0288(5) Uani d . 1 1
H H4 0.3841 0.6832 -0.0694 0.035 Uiso calc R 1 1
C C5 0.5358(2) 0.6018(3) 0.06145(19) 0.0254(5) Uani d . 1 1
H H5 0.6098 0.6594 0.0352 0.030 Uiso calc R 1 1
C C6 0.5621(2) 0.5026(2) 0.16297(19) 0.0210(4) Uani d . 1 1
O O6 0.69536(15) 0.49364(19) 0.22033(15) 0.0296(4) Uani d D 1 1
H H6O 0.685(3) 0.441(3) 0.290(2) 0.044 Uiso d D 1 1
C C7 0.4830(2) 0.3244(2) 0.32048(18) 0.0203(4) Uani d . 1 1
O O7 0.60410(15) 0.32025(17) 0.38085(14) 0.0273(4) Uani d . 1 1
N N8 0.37834(19) 0.2474(2) 0.36263(16) 0.0230(4) Uani d D 1 1
H H8N 0.2929(18) 0.259(3) 0.325(2) 0.028 Uiso d D 1 1
C C9 0.3912(2) 0.1825(3) 0.4921(2) 0.0284(5) Uani d . 1 1
H H9A 0.4837 0.1345 0.5091 0.034 Uiso calc R 1 1
H H9B 0.3178 0.1078 0.4960 0.034 Uiso calc R 1 1
C C10 0.3766(2) 0.2972(2) 0.59675(19) 0.0259(5) Uani d . 1 1
H H10A 0.3778 0.2490 0.6823 0.031 Uiso calc R 1 1
H H10B 0.4577 0.3640 0.6009 0.031 Uiso calc R 1 1
C C11 0.2419(2) 0.3837(2) 0.56963(19) 0.0228(4) Uani d . 1 1
H H11A 0.1620 0.3153 0.5593 0.027 Uiso calc R 1 1
H H11B 0.2440 0.4355 0.4861 0.027 Uiso calc R 1 1
C C12 0.2160(2) 0.4936(2) 0.67388(18) 0.0213(4) Uani d . 1 1
H H12A 0.3007 0.5545 0.6932 0.026 Uiso calc R 1 1
H H12B 0.1994 0.4417 0.7545 0.026 Uiso calc R 1 1
C C13 0.0901(2) 0.5910(2) 0.63192(18) 0.0192(4) Uani d . 1 1
H H13 0.0072 0.5277 0.6059 0.023 Uiso calc R 1 1
C C14 0.0553(2) 0.6883(2) 0.74253(18) 0.0225(4) Uani d . 1 1
H H14A 0.0368 0.6270 0.8173 0.027 Uiso calc R 1 1
H H14B 0.1377 0.7497 0.7703 0.027 Uiso calc R 1 1
O O14 -0.06297(15) 0.77953(17) 0.70901(14) 0.0272(4) Uani d D 1 1
H H14O -0.044(3) 0.857(2) 0.672(2) 0.041 Uiso d D 1 1
N N15 0.11840(17) 0.6788(2) 0.51866(15) 0.0194(4) Uani d D 1 1
H H15N 0.187(2) 0.739(2) 0.527(2) 0.023 Uiso d D 1 1
C C16 0.06071(19) 0.6524(2) 0.39742(18) 0.0185(4) Uani d . 1 1
O O16 -0.02958(14) 0.55555(16) 0.37353(13) 0.0234(3) Uani d . 1 1
C C17 0.1056(2) 0.7449(2) 0.29126(18) 0.0191(4) Uani d . 1 1
C C18 0.2307(2) 0.8247(2) 0.30504(19) 0.0245(5) Uani d . 1 1
H H18 0.2899 0.8195 0.3846 0.029 Uiso calc R 1 1
C C19 0.2701(2) 0.9106(3) 0.2062(2) 0.0290(5) Uani d . 1 1
H H19 0.3560 0.9627 0.2174 0.035 Uiso calc R 1 1
C C20 0.1832(2) 0.9204(3) 0.09003(19) 0.0288(5) Uani d . 1 1
H H20 0.2086 0.9811 0.0223 0.035 Uiso calc R 1 1
C C21 0.0605(2) 0.8422(3) 0.07330(19) 0.0259(5) Uani d . 1 1
H H21 0.0018 0.8491 -0.0064 0.031 Uiso calc R 1 1
C C22 0.0211(2) 0.7531(2) 0.17155(18) 0.0213(4) Uani d . 1 1
O O22 -0.10130(15) 0.68092(19) 0.14603(14) 0.0306(4) Uani d D 1 1
H H22O -0.115(3) 0.621(3) 0.204(2) 0.046 Uiso d D 1 1

loop_
_atom_site_aniso_label
_atom_site_aniso_U_11
_atom_site_aniso_U_22
_atom_site_aniso_U_33
_atom_site_aniso_U_12
_atom_site_aniso_U_13
_atom_site_aniso_U_23
C1 0.0203(10) 0.0213(10) 0.0184(9) 0.0025(8) 0.0027(7) -0.0035(8)
C2 0.0206(10) 0.0316(13) 0.0246(10) -0.0007(9) -0.0001(8) 0.0035(10)
C3 0.0202(10) 0.0467(15) 0.0256(11) 0.0020(10) -0.0033(8) 0.0057(10)
C4 0.0328(12) 0.0306(12) 0.0227(10) 0.0027(10) 0.0012(9) 0.0049(9)
C5 0.0249(11) 0.0276(12) 0.0241(10) -0.0028(9) 0.0053(8) 0.0003(9)
C6 0.0199(9) 0.0229(10) 0.0199(9) 0.0021(8) 0.0006(7) -0.0051(9)
O6 0.0168(7) 0.0382(9) 0.0329(8) -0.0023(7) -0.0016(6) 0.0053(7)
C7 0.0210(10) 0.0190(10) 0.0207(9) 0.0047(8) 0.0017(8) -0.0044(8)
O7 0.0210(8) 0.0343(9) 0.0260(7) 0.0070(7) -0.0007(6) 0.0038(7)
N8 0.0239(9) 0.0221(9) 0.0228(8) 0.0022(8) 0.0006(7) 0.0003(7)
C9 0.0353(12) 0.0225(11) 0.0278(10) 0.0058(10) 0.0053(9) 0.0068(9)
C10 0.0295(11) 0.0254(12) 0.0224(10) 0.0040(9) 0.0017(8) 0.0058(9)
C11 0.0214(10) 0.0231(11) 0.0238(10) -0.0014(9) 0.0015(8) -0.0003(9)
C12 0.0213(10) 0.0224(10) 0.0200(10) -0.0026(9) 0.0008(8) 0.0019(8)
C13 0.0171(9) 0.0217(11) 0.0187(9) -0.0023(8) 0.0016(7) 0.0033(8)
C14 0.0220(10) 0.0261(11) 0.0194(9) 0.0018(9) 0.0020(8) 0.0047(9)
O14 0.0233(8) 0.0274(9) 0.0313(8) 0.0060(7) 0.0049(6) 0.0075(7)
N15 0.0190(8) 0.0212(9) 0.0173(8) -0.0061(7) -0.0009(6) 0.0013(7)
C16 0.0161(9) 0.0184(10) 0.0206(9) 0.0031(8) 0.0005(7) 0.0001(8)
O16 0.0216(7) 0.0227(7) 0.0247(7) -0.0053(6) -0.0028(6) -0.0004(6)
C17 0.0200(10) 0.0194(10) 0.0178(9) 0.0023(8) 0.0020(7) -0.0025(8)
C18 0.0213(10) 0.0324(12) 0.0191(9) -0.0033(9) -0.0017(8) 0.0026(9)
C19 0.0263(11) 0.0345(13) 0.0268(10) -0.0073(10) 0.0058(9) 0.0010(10)
C20 0.0314(12) 0.0329(12) 0.0232(10) 0.0024(10) 0.0083(9) 0.0074(10)
C21 0.0263(11) 0.0338(12) 0.0171(9) 0.0079(10) 0.0003(8) 0.0018(9)
C22 0.0178(9) 0.0251(11) 0.0204(9) 0.0018(8) 0.0003(7) -0.0032(9)
O22 0.0285(8) 0.0389(9) 0.0223(7) -0.0099(7) -0.0060(6) 0.0021(7)

loop_
_atom_type_symbol
_atom_type_description
_atom_type_scat_dispersion_real
_atom_type_scat_dispersion_imag
_atom_type_scat_source
C C 0.0033 0.0016 'International Tables Vol C Tables 4.2.6.8 and 6.1.1.4'
H H 0.0000 0.0000 'International Tables Vol C Tables 4.2.6.8 and 6.1.1.4'
N N 0.0061 0.0033 'International Tables Vol C Tables 4.2.6.8 and 6.1.1.4'
O O 0.0106 0.0060 'International Tables Vol C Tables 4.2.6.8 and 6.1.1.4'

loop_
_geom_angle_atom_site_label_1
_geom_angle_atom_site_label_2
_geom_angle_atom_site_label_3
_geom_angle
C2 C1 C6 118.24(18)
C2 C1 C7 122.86(18)
C6 C1 C7 118.77(17)
C3 C2 C1 120.9(2)
C3 C2 H2 119.5
C1 C2 H2 119.5
C2 C3 C4 119.94(19)
C2 C3 H3 120.0
C4 C3 H3 120.0
C5 C4 C3 120.5(2)
C5 C4 H4 119.8
C3 C4 H4 119.8
C4 C5 C6 119.7(2)
C4 C5 H5 120.2
C6 C5 H5 120.2
O6 C6 C5 117.14(18)
O6 C6 C1 122.18(18)
C5 C6 C1 120.67(18)
C6 O6 H6O 102.2(17)
O7 C7 N8 120.36(18)
O7 C7 C1 120.57(18)
N8 C7 C1 119.04(17)
C7 N8 C9 121.54(18)
C7 N8 H8N 119.3(16)
C9 N8 H8N 116.1(16)
N8 C9 C10 111.17(18)
N8 C9 H9A 109.4
C10 C9 H9A 109.4
N8 C9 H9B 109.4
C10 C9 H9B 109.4
H9A C9 H9B 108.0
C11 C10 C9 111.91(17)
C11 C10 H10A 109.2
C9 C10 H10A 109.2
C11 C10 H10B 109.2
C9 C10 H10B 109.2
H10A C10 H10B 107.9
C10 C11 C12 114.81(16)
C10 C11 H11A 108.6
C12 C11 H11A 108.6
C10 C11 H11B 108.6
C12 C11 H11B 108.6
H11A C11 H11B 107.5
C11 C12 C13 111.96(16)
C11 C12 H12A 109.2
C13 C12 H12A 109.2
C11 C12 H12B 109.2
C13 C12 H12B 109.2
H12A C12 H12B 107.9
N15 C13 C14 110.40(17)
N15 C13 C12 109.94(15)
C14 C13 C12 111.31(15)
N15 C13 H13 108.4
C14 C13 H13 108.4
C12 C13 H13 108.4
O14 C14 C13 113.51(15)
O14 C14 H14A 108.9
C13 C14 H14A 108.9
O14 C14 H14B 108.9
C13 C14 H14B 108.9
H14A C14 H14B 107.7
C14 O14 H14O 114.1(18)
C16 N15 C13 123.58(17)
C16 N15 H15N 116.8(15)
C13 N15 H15N 118.5(15)
O16 C16 N15 121.54(18)
O16 C16 C17 120.79(17)
N15 C16 C17 117.65(17)
C18 C17 C22 117.82(18)
C18 C17 C16 122.51(16)
C22 C17 C16 119.67(17)
C19 C18 C17 121.74(18)
C19 C18 H18 119.1
C17 C18 H18 119.1
C18 C19 C20 119.5(2)
C18 C19 H19 120.2
C20 C19 H19 120.2
C21 C20 C19 120.0(2)
C21 C20 H20 120.0
C19 C20 H20 120.0
C20 C21 C22 120.90(18)
C20 C21 H21 119.5
C22 C21 H21 119.5
O22 C22 C21 116.52(17)
O22 C22 C17 123.48(18)
C21 C22 C17 119.97(19)
C22 O22 H22O 112.6(19)

loop_
_geom_bond_atom_site_label_1
_geom_bond_atom_site_label_2
_geom_bond_distance
C1 C2 1.399(3)
C1 C6 1.406(3)
C1 C7 1.488(3)
C2 C3 1.381(3)
C2 H2 0.9500
C3 C4 1.394(3)
C3 H3 0.9500
C4 C5 1.377(3)
C4 H4 0.9500
C5 C6 1.396(3)
C5 H5 0.9500
C6 O6 1.353(2)
O6 H6O 0.882(17)
C7 O7 1.259(2)
C7 N8 1.341(3)
N8 C9 1.462(3)
N8 H8N 0.874(16)
C9 C10 1.532(3)
C9 H9A 0.9900
C9 H9B 0.9900
C10 C11 1.519(3)
C10 H10A 0.9900
C10 H10B 0.9900
C11 C12 1.521(3)
C11 H11A 0.9900
C11 H11B 0.9900
C12 C13 1.531(3)
C12 H12A 0.9900
C12 H12B 0.9900
C13 N15 1.475(2)
C13 C14 1.521(3)
C13 H13 1.0000
C14 O14 1.425(2)
C14 H14A 0.9900
C14 H14B 0.9900
O14 H14O 0.846(18)
N15 C16 1.339(2)
N15 H15N 0.858(16)
C16 O16 1.251(2)
C16 C17 1.492(3)
C17 C18 1.402(3)
C17 C22 1.408(3)
C18 C19 1.379(3)
C18 H18 0.9500
C19 C20 1.391(3)
C19 H19 0.9500
C20 C21 1.376(3)
C20 H20 0.9500
C21 C22 1.392(3)
C21 H21 0.9500
C22 O22 1.351(2)
O22 H22O 0.838(18)

loop_
_geom_hbond_atom_site_label_D
_geom_hbond_atom_site_label_H
_geom_hbond_atom_site_label_A
_geom_hbond_site_symmetry_A
_geom_hbond_distance_DH
_geom_hbond_distance_HA
_geom_hbond_distance_DA
_geom_hbond_angle_DHA
O6 H6O O7 . 0.882(17) 1.70(2) 2.530(2) 155(3)
N8 H8N O14 2_546 0.874(16) 2.205(17) 3.051(2) 163(2)
O14 H14O O16 2_556 0.846(18) 2.031(19) 2.858(2) 165(3)
N15 H15N O7 2_656 0.858(16) 2.254(17) 3.046(2) 154(2)
O22 H22O O16 . 0.838(18) 1.95(2) 2.648(2) 140(3)
O22 H22O O6 1_455 0.838(18) 2.19(2) 2.776(2) 127(2)

loop_
_geom_torsion_atom_site_label_1
_geom_torsion_atom_site_label_2
_geom_torsion_atom_site_label_3
_geom_torsion_atom_site_label_4
_geom_torsion
C6 C1 C2 C3 -1.2(3)
C7 C1 C2 C3 174.6(2)
C1 C2 C3 C4 0.1(3)
C2 C3 C4 C5 0.6(4)
C3 C4 C5 C6 -0.1(3)
C4 C5 C6 O6 -179.9(2)
C4 C5 C6 C1 -1.0(3)
C2 C1 C6 O6 -179.51(19)
C7 C1 C6 O6 4.5(3)
C2 C1 C6 C5 1.7(3)
C7 C1 C6 C5 -174.34(18)
C2 C1 C7 O7 -175.9(2)
C6 C1 C7 O7 0.0(3)
C2 C1 C7 N8 2.1(3)
C6 C1 C7 N8 177.93(19)
O7 C7 N8 C9 13.5(3)
C1 C7 N8 C9 -164.46(18)
C7 N8 C9 C10 75.7(2)
N8 C9 C10 C11 54.2(2)
C9 C10 C11 C12 176.49(17)
C10 C11 C12 C13 172.07(17)
C11 C12 C13 N15 -63.9(2)
C11 C12 C13 C14 173.46(16)
N15 C13 C14 O14 58.6(2)
C12 C13 C14 O14 -178.98(16)
C14 C13 N15 C16 -131.63(19)
C12 C13 N15 C16 105.2(2)
C13 N15 C16 O16 4.9(3)
C13 N15 C16 C17 -176.42(17)
O16 C16 C17 C18 -161.58(19)
N15 C16 C17 C18 19.7(3)
O16 C16 C17 C22 17.9(3)
N15 C16 C17 C22 -160.80(19)
C22 C17 C18 C19 1.0(3)
C16 C17 C18 C19 -179.5(2)
C17 C18 C19 C20 0.8(3)
C18 C19 C20 C21 -1.5(3)
C19 C20 C21 C22 0.2(3)
C20 C21 C22 O22 179.86(19)
C20 C21 C22 C17 1.6(3)
C18 C17 C22 O22 179.7(2)
C16 C17 C22 O22 0.2(3)
C18 C17 C22 C21 -2.2(3)
C16 C17 C22 C21 178.28(18)

loop_
_cod_related_entry_id
_cod_related_entry_database
_cod_related_entry_code
1 ChemSpider 30658329
